data_7215262
loop_
_publ_author_name
'Taylor, Rupert G. D.'
'Yeo, Benjamin R.'
'Hallett, Andrew J.'
'Kariuki, Benson M.'
'Pope, Simon J. A.'

_publ_section_title
;
 An organometallic complex revealing an unexpected, reversible,
 temperature induced SC--SC transformation
;
_journal_issue 21
_journal_name_full CrystEngComm
_journal_page_first 4641
_journal_paper_doi 10.1039/c4ce00070f
_journal_volume 16
_journal_year 2014
_chemical_formula_moiety 'C13 H12 N2 O'
_chemical_formula_sum 'C13 H12 N2 O'
_chemical_formula_weight 212.25
_chemical_name_systematic
;
?
;
_space_group_IT_number 14
_symmetry_cell_setting monoclinic
_symmetry_space_group_name_Hall '-P 2ybc'
_symmetry_space_group_name_H-M 'P 1 21/c 1'
_atom_sites_solution_hydrogens geom
_atom_sites_solution_primary direct
_atom_sites_solution_secondary difmap
_audit_creation_method SHELXL-97
_cell_angle_alpha 90.00
_cell_angle_beta 101.264(7)
_cell_angle_gamma 90.00
_cell_formula_units_Z 4
_cell_length_a 10.5120(12)
_cell_length_b 4.8327(6)
_cell_length_c 21.187(2)
_cell_measurement_reflns_used 919
_cell_measurement_temperature 150(2)
_cell_measurement_theta_max 27.51
_cell_measurement_theta_min 1.96
_cell_volume 1055.6(2)
_computing_cell_refinement DENZO/SCALEPACK
_computing_data_collection 'cOLLECT,Nonius BV, 1997-2001'
_computing_data_reduction DENZO/SCALEPACK
_computing_structure_refinement SHELXL-97
_computing_structure_solution SHELXs-97
_diffrn_ambient_temperature 150(2)
_diffrn_measured_fraction_theta_full 0.995
_diffrn_measured_fraction_theta_max 0.995
_diffrn_measurement_device_type 'Nonius Kappa CCD'
_diffrn_measurement_method CCD
_diffrn_radiation_monochromator graphite
_diffrn_radiation_source 'fine-focus sealed tube'
_diffrn_radiation_type MoK\a
_diffrn_radiation_wavelength 0.71073
_diffrn_reflns_av_R_equivalents 0.1857
_diffrn_reflns_av_sigmaI/netI 0.2626
_diffrn_reflns_limit_h_max 13
_diffrn_reflns_limit_h_min -13
_diffrn_reflns_limit_k_max 6
_diffrn_reflns_limit_k_min -6
_diffrn_reflns_limit_l_max 27
_diffrn_reflns_limit_l_min -27
_diffrn_reflns_number 4182
_diffrn_reflns_theta_full 27.51
_diffrn_reflns_theta_max 27.51
_diffrn_reflns_theta_min 1.96
_exptl_absorpt_coefficient_mu 0.087
_exptl_absorpt_correction_T_max 0.9983
_exptl_absorpt_correction_T_min 0.9580
_exptl_absorpt_correction_type empirical
_exptl_absorpt_process_details Denzo/Scalepack
_exptl_crystal_colour yellow
_exptl_crystal_density_diffrn 1.336
_exptl_crystal_density_method 'not measured'
_exptl_crystal_description needle
_exptl_crystal_F_000 448
_exptl_crystal_size_max 0.50
_exptl_crystal_size_mid 0.04
_exptl_crystal_size_min 0.02
_refine_diff_density_max 0.231
_refine_diff_density_min -0.261
_refine_diff_density_rms 0.062
_refine_ls_extinction_method none
_refine_ls_goodness_of_fit_ref 0.979
_refine_ls_hydrogen_treatment constr
_refine_ls_matrix_type full
_refine_ls_number_parameters 146
_refine_ls_number_reflns 2414
_refine_ls_number_restraints 0
_refine_ls_restrained_S_all 0.979
_refine_ls_R_factor_all 0.2443
_refine_ls_R_factor_gt 0.0919
_refine_ls_shift/su_max 0.000
_refine_ls_shift/su_mean 0.000
_refine_ls_structure_factor_coef Fsqd
_refine_ls_weighting_details 'calc w=1/[\s^2^(Fo^2^)+(0.0277P)^2^+0.0000P] where P=(Fo^2^+2Fc^2^)/3'
_refine_ls_weighting_scheme calc
_refine_ls_wR_factor_gt 0.1460
_refine_ls_wR_factor_ref 0.1920
_reflns_number_gt 919
_reflns_number_total 2414
_reflns_threshold_expression >2sigma(I)
_cod_data_source_file c4ce00070f2.cif
_cod_data_source_block bmk1001
_cod_depositor_comments
;
The following automatic conversions were performed:

'_symmetry_cell_setting' value 'Monoclinic' changed to 'monoclinic'
according to
/usr/data/users/saulius/crontab/automatic-downloads/rss-feeds/RSC/lib/dictionaries/cif_core.dic
dictionary named 'cif_core.dic' version 2.4.2 from 2011-04-26.

Automatic conversion script
Id: cif_fix_values 2281 2013-09-26 08:29:07Z andrius 

 Adding full bibliography for 7215250--7215263.cif.
;
_cod_original_sg_symbol_H-M P21/c
_cod_database_code 7215262

loop_
_symmetry_equiv_pos_as_xyz
'x, y, z'
'-x, y+1/2, -z+1/2'
'-x, -y, -z'
'x, -y-1/2, z-1/2'

loop_
_atom_site_label
_atom_site_type_symbol
_atom_site_fract_x
_atom_site_fract_y
_atom_site_fract_z
_atom_site_U_iso_or_equiv
_atom_site_adp_type
_atom_site_occupancy
_atom_site_symmetry_multiplicity
_atom_site_calc_flag
_atom_site_refinement_flags
C1 C 0.5269(3) -0.1688(8) 0.87937(15) 0.0276(9) Uani 1 1 d .
C2 C 0.4659(4) -0.2920(8) 0.92394(16) 0.0398(11) Uani 1 1 d .
H2 H 0.4908 -0.2451 0.9682 0.048 Uiso 1 1 calc R
C3 C 0.3689(4) -0.4832(8) 0.90458(17) 0.0462(12) Uani 1 1 d .
H3 H 0.3277 -0.5720 0.9352 0.055 Uiso 1 1 calc R
C4 C 0.3325(4) -0.5434(8) 0.83996(16) 0.0388(11) Uani 1 1 d .
H4 H 0.2648 -0.6736 0.8268 0.047 Uiso 1 1 calc R
C5 C 0.4845(4) -0.2440(8) 0.81532(16) 0.0375(10) Uani 1 1 d .
H5 H 0.5260 -0.1613 0.7840 0.045 Uiso 1 1 calc R
C6 C 0.6301(4) 0.0412(8) 0.90182(17) 0.0346(10) Uani 1 1 d .
C7 C 0.7842(4) 0.3680(8) 0.86575(16) 0.0324(10) Uani 1 1 d .
C8 C 0.8351(4) 0.4905(8) 0.92495(16) 0.0385(11) Uani 1 1 d .
H8 H 0.8031 0.4399 0.9623 0.046 Uiso 1 1 calc R
C9 C 0.9327(4) 0.6867(8) 0.92892(16) 0.0404(11) Uani 1 1 d .
H9 H 0.9665 0.7675 0.9696 0.049 Uiso 1 1 calc R
C10 C 0.9828(4) 0.7696(8) 0.87657(17) 0.0366(10) Uani 1 1 d .
C11 C 0.9296(4) 0.6501(8) 0.81758(17) 0.0428(11) Uani 1 1 d .
H11 H 0.9607 0.7047 0.7802 0.051 Uiso 1 1 calc R
C12 C 0.8328(4) 0.4541(8) 0.81218(16) 0.0393(11) Uani 1 1 d .
H12 H 0.7985 0.3762 0.7712 0.047 Uiso 1 1 calc R
C13 C 1.0911(4) 0.9791(8) 0.88355(17) 0.0498(13) Uani 1 1 d .
H13A H 1.0547 1.1662 0.8817 0.075 Uiso 1 1 calc R
H13B H 1.1387 0.9551 0.8485 0.075 Uiso 1 1 calc R
H13C H 1.1504 0.9520 0.9249 0.075 Uiso 1 1 calc R
N1 N 0.6856(3) 0.1644(6) 0.85647(12) 0.0325(9) Uani 1 1 d .
H1 H 0.6569 0.1115 0.8165 0.039 Uiso 1 1 calc R
N2 N 0.3884(3) -0.4263(7) 0.79478(12) 0.0381(9) Uani 1 1 d .
O1 O 0.6618(2) 0.0919(5) 0.95957(10) 0.0461(9) Uani 1 1 d .

loop_
_atom_site_aniso_label
_atom_site_aniso_U_11
_atom_site_aniso_U_22
_atom_site_aniso_U_33
_atom_site_aniso_U_23
_atom_site_aniso_U_13
_atom_site_aniso_U_12
C1 0.027(2) 0.029(2) 0.0275(19) -0.0026(18) 0.0067(17) 0.0011(19)
C2 0.047(3) 0.042(3) 0.031(2) -0.006(2) 0.010(2) -0.005(2)
C3 0.059(3) 0.051(3) 0.031(2) 0.001(2) 0.014(2) -0.011(3)
C4 0.034(3) 0.039(3) 0.045(2) 0.002(2) 0.012(2) 0.001(2)
C5 0.037(3) 0.039(3) 0.040(2) 0.001(2) 0.0135(18) -0.004(2)
C6 0.042(3) 0.033(3) 0.029(2) 0.002(2) 0.0090(19) 0.005(2)
C7 0.026(2) 0.031(2) 0.041(2) 0.001(2) 0.0085(18) 0.003(2)
C8 0.044(3) 0.041(3) 0.030(2) -0.0023(19) 0.0074(19) -0.003(2)
C9 0.042(3) 0.039(3) 0.038(2) -0.001(2) 0.002(2) -0.006(2)
C10 0.039(3) 0.027(2) 0.041(2) 0.003(2) 0.001(2) 0.002(2)
C11 0.043(3) 0.040(3) 0.048(2) 0.005(2) 0.014(2) -0.006(2)
C12 0.039(3) 0.042(3) 0.037(2) -0.002(2) 0.0079(19) -0.005(2)
C13 0.042(3) 0.044(3) 0.063(3) 0.003(2) 0.008(2) -0.004(2)
N1 0.036(2) 0.031(2) 0.0284(16) 0.0028(15) 0.0029(15) -0.0028(17)
N2 0.036(2) 0.041(2) 0.0382(18) 0.0005(17) 0.0097(16) -0.0042(19)
O1 0.054(2) 0.0544(19) 0.0309(14) -0.0067(14) 0.0104(12) -0.0119(16)

loop_
_atom_type_symbol
_atom_type_description
_atom_type_scat_dispersion_real
_atom_type_scat_dispersion_imag
_atom_type_scat_source
C C 0.0033 0.0016 'International Tables Vol C Tables 4.2.6.8 and 6.1.1.4'
H H 0.0000 0.0000 'International Tables Vol C Tables 4.2.6.8 and 6.1.1.4'
N N 0.0061 0.0033 'International Tables Vol C Tables 4.2.6.8 and 6.1.1.4'
O O 0.0106 0.0060 'International Tables Vol C Tables 4.2.6.8 and 6.1.1.4'

loop_
_geom_angle_atom_site_label_1
_geom_angle_atom_site_label_2
_geom_angle_atom_site_label_3
_geom_angle
C2 C1 C5 116.9(4)
C2 C1 C6 118.8(3)
C5 C1 C6 124.2(3)
C1 C2 C3 120.2(3)
C2 C3 C4 118.8(4)
N2 C4 C3 123.0(4)
N2 C5 C1 124.3(3)
O1 C6 N1 123.2(4)
O1 C6 C1 119.4(3)
N1 C6 C1 117.3(3)
C8 C7 C12 117.9(4)
C8 C7 N1 124.2(3)
C12 C7 N1 118.0(3)
C9 C8 C7 119.6(4)
C10 C9 C8 123.0(4)
C9 C10 C11 116.9(4)
C9 C10 C13 121.1(3)
C11 C10 C13 122.0(4)
C12 C11 C10 121.3(4)
C11 C12 C7 121.3(4)
C6 N1 C7 127.7(3)
C4 N2 C5 116.8(3)

loop_
_geom_bond_atom_site_label_1
_geom_bond_atom_site_label_2
_geom_bond_distance
C1 C2 1.376(5)
C1 C5 1.391(4)
C1 C6 1.494(5)
C2 C3 1.378(5)
C3 C4 1.379(4)
C4 N2 1.342(4)
C5 N2 1.347(4)
C6 O1 1.228(3)
C6 N1 1.355(4)
C7 C8 1.396(4)
C7 C12 1.396(5)
C7 N1 1.414(4)
C8 C9 1.387(5)
C9 C10 1.377(5)
C10 C11 1.391(4)
C10 C13 1.509(5)
C11 C12 1.379(5)
